data_7014544
loop_
_publ_author_name
'Liu, Dong'
'Li, Ni-Ya'
'Lang, Jian-Ping'

_publ_section_title
;
 Single-crystal to single-crystal transformation of 1D coordination
 polymer via photochemical [2+2] cycloaddition reaction.
;
_journal_issue 10
_journal_name_full 'Dalton transactions (Cambridge, England : 2003)'
_journal_page_first 2170
_journal_page_last 2172
_journal_paper_doi 10.1039/c0dt00931h
_journal_volume 40
_journal_year 2011
_chemical_formula_moiety 'C24 H20 Cd Cl2 N4, 2(H2 O)'
_chemical_formula_sum 'C24 H24 Cd Cl2 N4 O2'
_chemical_formula_weight 583.78
_chemical_name_systematic
;
?
;
_space_group_IT_number 54
_symmetry_cell_setting orthorhombic
_symmetry_space_group_name_Hall '-P 2a 2ac'
_symmetry_space_group_name_H-M 'P c c a'
_atom_sites_solution_hydrogens geom
_atom_sites_solution_primary direct
_atom_sites_solution_secondary difmap
_audit_creation_method SHELXL-97
_cell_angle_alpha 90.00
_cell_angle_beta 90.00
_cell_angle_gamma 90.00
_cell_formula_units_Z 4
_cell_length_a 17.419(4)
_cell_length_b 9.1351(18)
_cell_length_c 15.583(3)
_cell_measurement_reflns_used 8713
_cell_measurement_temperature 223(2)
_cell_measurement_theta_max 27.5126
_cell_measurement_theta_min 3.2318
_cell_volume 2479.6(9)
_computing_cell_refinement 'CrystalClear, Ver. 1.30 (Rigaku/MSC, 2001)'
_computing_data_collection 'CrystalClear, Ver. 1.30 (Rigaku/MSC, 2001)'
_computing_data_reduction 'CrystalStructure, Ver. 3.60 (Rigaku/MSC, 2004)'
_computing_molecular_graphics 'ORTEPII (Johnson, 1976)'
_computing_publication_material SHELXL97
_computing_structure_refinement 'SHELXL-97 (Sheldrick, 1997)'
_computing_structure_solution 'SHELXS-97 (Sheldrick, 1990)'
_diffrn_ambient_temperature 223(2)
_diffrn_measured_fraction_theta_full 0.988
_diffrn_measured_fraction_theta_max 0.988
_diffrn_measurement_device_type 'Rigaku MercuryCCD area detector'
_diffrn_measurement_method \w
_diffrn_radiation_monochromator graphite
_diffrn_radiation_source 'fine-focus sealed tube'
_diffrn_radiation_type MoK\a
_diffrn_radiation_wavelength 0.71073
_diffrn_reflns_av_R_equivalents 0.0304
_diffrn_reflns_av_sigmaI/netI 0.0291
_diffrn_reflns_limit_h_max 22
_diffrn_reflns_limit_h_min -21
_diffrn_reflns_limit_k_max 11
_diffrn_reflns_limit_k_min -9
_diffrn_reflns_limit_l_max 20
_diffrn_reflns_limit_l_min -15
_diffrn_reflns_number 10959
_diffrn_reflns_theta_full 27.49
_diffrn_reflns_theta_max 27.49
_diffrn_reflns_theta_min 3.23
_diffrn_standards_decay_% 0
_diffrn_standards_interval_count 0
_diffrn_standards_interval_time 0
_diffrn_standards_number 0
_exptl_absorpt_coefficient_mu 1.124
_exptl_absorpt_correction_T_max 0.8232
_exptl_absorpt_correction_T_min 0.5519
_exptl_absorpt_correction_type multi-scan
_exptl_absorpt_process_details 'Jacobson, R. (1998) Private communication to Rigaku Company, Tokyo, Japan.'
_exptl_crystal_colour colorless
_exptl_crystal_density_diffrn 1.564
_exptl_crystal_density_method 'not measured'
_exptl_crystal_description Platelet
_exptl_crystal_F_000 1176
_exptl_crystal_size_max 0.60
_exptl_crystal_size_mid 0.30
_exptl_crystal_size_min 0.18
_refine_diff_density_max 1.308
_refine_diff_density_min -1.411
_refine_diff_density_rms 0.194
_refine_ls_extinction_coef 0.0142(14)
_refine_ls_extinction_expression Fc^*^=kFc[1+0.001xFc^2^\l^3^/sin(2\q)]^-1/4^
_refine_ls_extinction_method SHELXL
_refine_ls_goodness_of_fit_ref 1.113
_refine_ls_hydrogen_treatment mixed
_refine_ls_matrix_type full
_refine_ls_number_parameters 159
_refine_ls_number_reflns 2822
_refine_ls_number_restraints 0
_refine_ls_restrained_S_all 1.113
_refine_ls_R_factor_all 0.0617
_refine_ls_R_factor_gt 0.0536
_refine_ls_shift/su_max 0.000
_refine_ls_shift/su_mean 0.000
_refine_ls_structure_factor_coef Fsqd
_refine_ls_weighting_details 'calc w=1/[\s^2^(Fo^2^)+(0.0984P)^2^+0.0000P] where P=(Fo^2^+2Fc^2^)/3'
_refine_ls_weighting_scheme calc
_refine_ls_wR_factor_gt 0.1391
_refine_ls_wR_factor_ref 0.1470
_reflns_number_gt 2327
_reflns_number_total 2822
_reflns_threshold_expression >2sigma(I)
_cod_data_source_file C0DT00931H.TXT
_cod_data_source_block 3
_cod_database_code 7014544

loop_
_symmetry_equiv_pos_as_xyz
'x, y, z'
'-x+1/2, -y, z'
'-x, y, -z+1/2'
'x+1/2, -y, -z+1/2'
'-x, -y, -z'
'x-1/2, y, -z'
'x, -y, z-1/2'
'-x-1/2, y, z-1/2'

loop_
_atom_site_label
_atom_site_type_symbol
_atom_site_fract_x
_atom_site_fract_y
_atom_site_fract_z
_atom_site_U_iso_or_equiv
_atom_site_adp_type
_atom_site_occupancy
_atom_site_symmetry_multiplicity
_atom_site_calc_flag
_atom_site_refinement_flags
_atom_site_disorder_assembly
_atom_site_disorder_group
Cd1 Cd 0.7500 0.0000 -0.03918(2) 0.0327(2) Uani 1 2 d S . .
Cl1 Cl 0.64002(5) -0.19519(11) -0.04894(7) 0.0535(3) Uani 1 1 d . . .
N1 N 0.67893(14) 0.1135(3) 0.07339(17) 0.0329(6) Uani 1 1 d . . .
C1 C 0.60288(19) 0.1024(4) 0.0754(3) 0.0457(9) Uani 1 1 d . . .
H1 H 0.5790 0.0393 0.0360 0.055 Uiso 1 1 calc R . .
C2 C 0.55696(18) 0.1787(4) 0.1325(2) 0.0412(8) Uani 1 1 d . . .
H2 H 0.5033 0.1681 0.1309 0.049 Uiso 1 1 calc R . .
N2 N 0.68374(17) 0.8412(3) 0.36723(18) 0.0387(7) Uani 1 1 d . . .
C3 C 0.59078(15) 0.2707(3) 0.19187(19) 0.0249(6) Uani 1 1 d . . .
C4 C 0.67022(18) 0.2773(4) 0.1915(2) 0.0380(7) Uani 1 1 d . . .
H4 H 0.6959 0.3358 0.2320 0.046 Uiso 1 1 calc R . .
C5 C 0.71171(17) 0.1984(4) 0.1321(2) 0.0367(7) Uani 1 1 d . . .
H5 H 0.7656 0.2049 0.1332 0.044 Uiso 1 1 calc R . .
C6 C 0.54451(15) 0.3638(3) 0.25219(17) 0.0238(6) Uani 1 1 d . . .
H6 H 0.5615 0.3467 0.3120 0.029 Uiso 1 1 calc R . .
C7 C 0.54281(16) 0.5309(3) 0.2332(2) 0.0255(6) Uani 1 1 d . . .
H7 H 0.5438 0.5481 0.1705 0.031 Uiso 1 1 calc R . .
C8 C 0.59640(16) 0.6352(3) 0.27752(19) 0.0271(6) Uani 1 1 d . . .
C9 C 0.63973(18) 0.5954(3) 0.3480(2) 0.0355(7) Uani 1 1 d . . .
H9 H 0.6400 0.4978 0.3670 0.043 Uiso 1 1 calc R . .
C10 C 0.6826(2) 0.6998(4) 0.3904(2) 0.0408(8) Uani 1 1 d . . .
H10 H 0.7124 0.6704 0.4376 0.049 Uiso 1 1 calc R . .
C11 C 0.6435(2) 0.8800(3) 0.2978(2) 0.0390(8) Uani 1 1 d . . .
H11 H 0.6447 0.9783 0.2800 0.047 Uiso 1 1 calc R . .
C12 C 0.60058(19) 0.7816(3) 0.2512(2) 0.0352(7) Uani 1 1 d . . .
H12 H 0.5741 0.8125 0.2019 0.042 Uiso 1 1 calc R . .
O1 O 0.6687(6) 0.4712(9) 0.5563(6) 0.146(3) Uani 1 1 d DU . .
H1W H 0.628(3) 0.437(9) 0.537(5) 0.146(4) Uiso 1 1 d DU . .
H2W H 0.676(5) 0.554(4) 0.537(5) 0.146(4) Uiso 1 1 d DU . .

loop_
_atom_site_aniso_label
_atom_site_aniso_U_11
_atom_site_aniso_U_22
_atom_site_aniso_U_33
_atom_site_aniso_U_23
_atom_site_aniso_U_13
_atom_site_aniso_U_12
Cd1 0.0341(3) 0.0359(3) 0.0280(3) 0.000 0.000 0.01574(12)
Cl1 0.0343(5) 0.0529(5) 0.0733(7) -0.0253(4) -0.0106(4) 0.0048(4)
N1 0.0274(13) 0.0387(14) 0.0325(14) -0.0050(11) -0.0005(11) 0.0076(10)
C1 0.0311(17) 0.0512(19) 0.055(2) -0.0258(18) -0.0036(15) 0.0033(15)
C2 0.0235(14) 0.0439(17) 0.056(2) -0.0174(16) 0.0026(14) 0.0006(13)
N2 0.0430(16) 0.0346(13) 0.0385(15) 0.0019(11) -0.0059(12) -0.0147(11)
C3 0.0215(13) 0.0250(12) 0.0281(13) 0.0026(11) 0.0014(11) 0.0011(10)
C4 0.0262(15) 0.0482(17) 0.0398(17) -0.0132(16) -0.0034(13) -0.0011(13)
C5 0.0231(14) 0.0486(17) 0.0385(17) -0.0047(14) 0.0000(12) 0.0021(13)
C6 0.0220(14) 0.0222(12) 0.0273(13) 0.0002(10) 0.0001(11) 0.0005(10)
C7 0.0222(15) 0.0250(12) 0.0292(14) 0.0002(12) -0.0002(13) -0.0019(11)
C8 0.0252(14) 0.0251(12) 0.0311(14) -0.0019(11) 0.0014(11) -0.0032(11)
C9 0.0398(17) 0.0289(13) 0.0378(16) 0.0033(12) -0.0076(14) -0.0066(12)
C10 0.0429(18) 0.0388(16) 0.0409(18) 0.0061(14) -0.0144(15) -0.0092(14)
C11 0.0475(19) 0.0297(14) 0.0397(18) 0.0019(13) -0.0017(14) -0.0101(14)
C12 0.0357(16) 0.0327(14) 0.0373(17) 0.0044(13) -0.0061(13) -0.0064(13)
O1 0.157(4) 0.139(4) 0.141(4) -0.003(3) -0.003(3) 0.004(3)

loop_
_atom_type_symbol
_atom_type_description
_atom_type_scat_dispersion_real
_atom_type_scat_dispersion_imag
_atom_type_scat_source
C C 0.0033 0.0016 'International Tables Vol C Tables 4.2.6.8 and 6.1.1.4'
H H 0.0000 0.0000 'International Tables Vol C Tables 4.2.6.8 and 6.1.1.4'
N N 0.0061 0.0033 'International Tables Vol C Tables 4.2.6.8 and 6.1.1.4'
O O 0.0106 0.0060 'International Tables Vol C Tables 4.2.6.8 and 6.1.1.4'
Cl Cl 0.1484 0.1585 'International Tables Vol C Tables 4.2.6.8 and 6.1.1.4'
Cd Cd -0.8075 1.2024 'International Tables Vol C Tables 4.2.6.8 and 6.1.1.4'

loop_
_geom_angle_atom_site_label_1
_geom_angle_atom_site_label_2
_geom_angle_atom_site_label_3
_geom_angle
_geom_angle_site_symmetry_1
_geom_angle_site_symmetry_3
_geom_angle_publ_flag
N2 Cd1 N2 103.61(13) 8_745 7_565 ?
N2 Cd1 N1 86.18(9) 8_745 2_655 ?
N2 Cd1 N1 167.54(9) 7_565 2_655 ?
N2 Cd1 N1 167.54(9) 8_745 . ?
N2 Cd1 N1 86.18(9) 7_565 . ?
N1 Cd1 N1 85.27(13) 2_655 . ?
N2 Cd1 Cl1 84.46(8) 8_745 . ?
N2 Cd1 Cl1 91.42(8) 7_565 . ?
N1 Cd1 Cl1 97.26(7) 2_655 . ?
N1 Cd1 Cl1 87.66(7) . . ?
N2 Cd1 Cl1 91.42(8) 8_745 2_655 ?
N2 Cd1 Cl1 84.46(8) 7_565 2_655 ?
N1 Cd1 Cl1 87.66(7) 2_655 2_655 ?
N1 Cd1 Cl1 97.26(7) . 2_655 ?
Cl1 Cd1 Cl1 173.34(5) . 2_655 ?
C5 N1 C1 117.2(3) . . ?
C5 N1 Cd1 122.5(2) . . ?
C1 N1 Cd1 120.1(2) . . ?
N1 C1 C2 123.5(3) . . ?
N1 C1 H1 118.2 . . ?
C2 C1 H1 118.2 . . ?
C3 C2 C1 119.4(3) . . ?
C3 C2 H2 120.3 . . ?
C1 C2 H2 120.3 . . ?
C11 N2 C10 117.7(3) . . ?
C11 N2 Cd1 126.5(2) . 7_566 ?
C10 N2 Cd1 115.7(2) . 7_566 ?
C2 C3 C4 116.7(3) . . ?
C2 C3 C6 122.3(2) . . ?
C4 C3 C6 120.9(3) . . ?
C5 C4 C3 120.2(3) . . ?
C5 C4 H4 119.9 . . ?
C3 C4 H4 119.9 . . ?
N1 C5 C4 122.9(3) . . ?
N1 C5 H5 118.6 . . ?
C4 C5 H5 118.6 . . ?
C3 C6 C6 120.6(2) . 3_655 ?
C3 C6 C7 116.5(2) . . ?
C6 C6 C7 88.43(15) 3_655 . ?
C3 C6 H6 109.9 . . ?
C6 C6 H6 109.9 3_655 . ?
C7 C6 H6 109.9 . . ?
C8 C7 C6 121.6(2) . . ?
C8 C7 C7 115.7(3) . 3_655 ?
C6 C7 C7 87.42(15) . 3_655 ?
C8 C7 H7 110.1 . . ?
C6 C7 H7 110.1 . . ?
C7 C7 H7 110.1 3_655 . ?
C9 C8 C12 117.1(3) . . ?
C9 C8 C7 122.6(3) . . ?
C12 C8 C7 120.2(3) . . ?
C10 C9 C8 119.6(3) . . ?
C10 C9 H9 120.2 . . ?
C8 C9 H9 120.2 . . ?
N2 C10 C9 123.1(3) . . ?
N2 C10 H10 118.5 . . ?
C9 C10 H10 118.5 . . ?
N2 C11 C12 122.6(3) . . ?
N2 C11 H11 118.7 . . ?
C12 C11 H11 118.7 . . ?
C11 C12 C8 119.8(3) . . ?
C11 C12 H12 120.1 . . ?
C8 C12 H12 120.1 . . ?
H1W O1 H2W 110(8) . . ?

loop_
_geom_bond_atom_site_label_1
_geom_bond_atom_site_label_2
_geom_bond_distance
_geom_bond_site_symmetry_2
_geom_bond_publ_flag
Cd1 N2 2.359(3) 8_745 ?
Cd1 N2 2.359(3) 7_565 ?
Cd1 N1 2.384(3) 2_655 ?
Cd1 N1 2.384(3) . ?
Cd1 Cl1 2.6215(10) . ?
Cd1 Cl1 2.6215(10) 2_655 ?
N1 C5 1.329(4) . ?
N1 C1 1.329(4) . ?
C1 C2 1.385(5) . ?
C1 H1 0.9400 . ?
C2 C3 1.382(4) . ?
C2 H2 0.9400 . ?
N2 C11 1.337(4) . ?
N2 C10 1.342(4) . ?
N2 Cd1 2.359(3) 7_566 ?
C3 C4 1.385(4) . ?
C3 C6 1.502(4) . ?
C4 C5 1.378(5) . ?
C4 H4 0.9400 . ?
C5 H5 0.9400 . ?
C6 C6 1.552(5) 3_655 ?
C6 C7 1.556(4) . ?
C6 H6 0.9900 . ?
C7 C8 1.502(4) . ?
C7 C7 1.581(6) 3_655 ?
C7 H7 0.9900 . ?
C8 C9 1.381(4) . ?
C8 C12 1.400(4) . ?
C9 C10 1.379(5) . ?
C9 H9 0.9400 . ?
C10 H10 0.9400 . ?
C11 C12 1.376(5) . ?
C11 H11 0.9400 . ?
C12 H12 0.9400 . ?
O1 H1W 0.83(6) . ?
O1 H2W 0.82(5) . ?

loop_
_geom_hbond_atom_site_label_D
_geom_hbond_atom_site_label_H
_geom_hbond_atom_site_label_A
_geom_hbond_distance_DH
_geom_hbond_distance_HA
_geom_hbond_distance_DA
_geom_hbond_angle_DHA
_geom_hbond_site_symmetry_A
O1 H1W Cl1 0.83(6) 2.60(8) 3.049(8) 116(8) 7_556
